data_2021274
loop_
_publ_author_name
'Tian, Xuerui'
'Xin, Xing'
'Gao, Yuanzhe'
'Dai, Dandan'
'Huang, Jinjin'
'Han, Zhangang'

_publ_section_title
;
 Crystal structures of hybrid completely reduced phosphomolybdates and
 catalytic performance applied as molecular catalysts for the reduction of
 chromium(VI)
;
_journal_coeditor_code JR3018
_journal_issue 11
_journal_name_full 'Acta Crystallographica Section C'
_journal_page_first
;
;
_journal_paper_doi 10.1107/S2053229618013025
_journal_volume 74
_journal_year 2018
_chemical_formula_iupac
;
(C13 H16 N2)2 [Na (H2 O) (C2 H5 O)] [Fe (H2 O)2 ] [Ca (H2 O)2]2
{Fe [Mo6 O12 (O H)3 (H2 P O4) (H P O4) (P O4)2]2}, 4H2 O
;
_chemical_formula_moiety
;
2(C13 H16 N2 2+), C2 H7 Na O2, H4 Fe O2 2+, 2(H4 Ca O2 2+),
H12 Fe1 Mo12 O62 P8 10-, 4(H2 O)
;
_chemical_formula_sum 'C28 H70 Ca2 Fe2 Mo12 N4 Na O74 P8'
_chemical_formula_weight 3260.77
_space_group_crystal_system monoclinic
_space_group_IT_number 15
_space_group_name_Hall '-C 2yc'
_space_group_name_H-M_alt 'C 1 2/c 1'
_symmetry_space_group_name_Hall '-C 2yc'
_symmetry_space_group_name_H-M 'C 1 2/c 1'
_atom_sites_solution_hydrogens mixed
_audit_creation_method SHELXL-2014
_cell_angle_alpha 90
_cell_angle_beta 95.130(5)
_cell_angle_gamma 90
_cell_formula_units_Z 4
_cell_length_a 21.317(7)
_cell_length_b 18.533(6)
_cell_length_c 22.838(8)
_cell_measurement_reflns_used 9260
_cell_measurement_temperature 296(2)
_cell_measurement_theta_max 27.88
_cell_measurement_theta_min 2.37
_cell_volume 8986(5)
_computing_cell_refinement
;
SMART (Bruker, 2008)
;
_computing_data_collection
;
SMART (Bruker, 2008)
;
_computing_data_reduction
;
SAINT (Bruker, 2008)
;
_computing_molecular_graphics
;
SHELXTL (Sheldrick, 2008)
;
_computing_publication_material
;
SHELXTL (Sheldrick, 2008)
;
_computing_structure_refinement
;
SHELXL2014 (Sheldrick, 2015)
;
_computing_structure_solution
;
SHELXTL (Sheldrick, 2008)
;
_diffrn_ambient_temperature 296(2)
_diffrn_measured_fraction_theta_full 0.958
_diffrn_measured_fraction_theta_max 0.984
_diffrn_measurement_device_type 'Bruker SMART CCD area detector'
_diffrn_measurement_method 'phi and omega scans'
_diffrn_radiation_type MoK\a
_diffrn_radiation_wavelength 0.71073
_diffrn_reflns_av_R_equivalents 0.0218
_diffrn_reflns_av_unetI/netI 0.0241
_diffrn_reflns_limit_h_max 19
_diffrn_reflns_limit_h_min -25
_diffrn_reflns_limit_k_max 21
_diffrn_reflns_limit_k_min -22
_diffrn_reflns_limit_l_max 26
_diffrn_reflns_limit_l_min -27
_diffrn_reflns_number 19982
_diffrn_reflns_theta_full 25.242
_diffrn_reflns_theta_max 25.007
_diffrn_reflns_theta_min 1.756
_exptl_absorpt_coefficient_mu 2.306
_exptl_absorpt_correction_T_max 0.708
_exptl_absorpt_correction_T_min 0.652
_exptl_absorpt_correction_type multi-scan
_exptl_absorpt_process_details
;
(SADABS; Bruker, 2008)
;
_exptl_crystal_colour red
_exptl_crystal_density_diffrn 2.410
_exptl_crystal_description block
_exptl_crystal_F_000 6340
_exptl_crystal_size_max 0.19
_exptl_crystal_size_mid 0.17
_exptl_crystal_size_min 0.15
_refine_diff_density_max 1.886
_refine_diff_density_min -0.733
_refine_ls_extinction_method none
_refine_ls_goodness_of_fit_ref 1.063
_refine_ls_hydrogen_treatment mixed
_refine_ls_matrix_type full
_refine_ls_number_parameters 616
_refine_ls_number_reflns 7781
_refine_ls_number_restraints 3
_refine_ls_restrained_S_all 1.064
_refine_ls_R_factor_all 0.0393
_refine_ls_R_factor_gt 0.0382
_refine_ls_shift/su_max 0.001
_refine_ls_shift/su_mean 0.000
_refine_ls_structure_factor_coef Fsqd
_refine_ls_weighting_details 'w=1/[\s^2^(Fo^2^)+(0.0626P)^2^+126.1618P] where P=(Fo^2^+2Fc^2^)/3'
_refine_ls_weighting_scheme calc
_refine_ls_wR_factor_gt 0.1103
_refine_ls_wR_factor_ref 0.1112
_reflns_number_gt 7629
_reflns_number_total 7781
_reflns_threshold_expression 'I > 2\s(I)'
_cod_data_source_file jr3018sup1.cif
_cod_data_source_block 2
_cod_database_code 2021274
_shelx_space_group_comment
;
The symmetry employed for this shelxl refinement is uniquely defined
by the following loop, which should always be used as a source of
symmetry information in preference to the above space-group names.
They are only intended as comments.
;
_shelxl_version_number 2.014

loop_
_space_group_symop_operation_xyz
'x, y, z'
'-x, y, -z+1/2'
'x+1/2, y+1/2, z'
'-x+1/2, y+1/2, -z+1/2'
'-x, -y, -z'
'x, -y, z-1/2'
'-x+1/2, -y+1/2, -z'
'x+1/2, -y+1/2, z-1/2'

loop_
_atom_site_type_symbol
_atom_site_label
_atom_site_fract_x
_atom_site_fract_y
_atom_site_fract_z
_atom_site_U_iso_or_equiv
_atom_site_adp_type
_atom_site_calc_flag
_atom_site_occupancy
Mo Mo1 0.19573(2) 0.39849(2) -0.11379(2) 0.01551(12) Uani d 1
Mo Mo2 0.27126(2) 0.40320(2) 0.11744(2) 0.01539(12) Uani d 1
Mo Mo3 0.42188(2) 0.26408(2) -0.03694(2) 0.01558(12) Uani d 1
Mo Mo4 0.29055(2) 0.45615(2) 0.01341(2) 0.01544(12) Uani d 1
Mo Mo5 0.34973(2) 0.22651(3) -0.13064(2) 0.01646(13) Uani d 1
Mo Mo6 0.10529(2) 0.30434(2) -0.10468(2) 0.01554(12) Uani d 1
P P1 0.53381(7) 0.17840(8) 0.04940(7) 0.0195(3) Uani d 1
P P2 0.31143(8) 0.10455(8) -0.23305(7) 0.0210(3) Uani d 1
P P3 0.21097(7) 0.57394(8) -0.07794(7) 0.0199(3) Uani d 1
P P4 0.13500(7) 0.40689(7) 0.02340(6) 0.0139(3) Uani d 1
Fe Fe1 0.2500 0.2500 0.0000 0.0159(2) Uani d 1
Ca Ca1 0.15813(7) 0.58587(7) 0.05502(6) 0.0315(3) Uani d 1
Fe Fe2 0.5000 0.0000 0.0000 0.0200(3) Uani d 1
Na Na1 0.0495(4) 0.4277(5) 0.1438(4) 0.080(3) Uani d 0.5
O O1 0.32807(18) 0.2655(2) -0.05262(17) 0.0166(8) Uani d 1
O O2 0.16924(18) 0.3796(2) 0.08254(16) 0.0167(8) Uani d 1
O O3 0.28649(18) 0.3540(2) 0.04133(17) 0.0180(8) Uani d 1
O O4 0.40033(18) 0.15799(19) 0.00802(16) 0.0152(8) Uani d 1
O O5 0.25154(19) 0.4983(2) 0.08050(17) 0.0192(8) Uani d 1
O O6 0.19656(18) 0.3004(2) -0.07602(17) 0.0170(8) Uani d 1
O O7 0.24688(18) 0.3000(2) 0.14807(17) 0.0185(8) Uani d 1
H H7 0.2723 0.2715 0.1308 0.08(3) Uiso d 1
O O8 0.3684(2) 0.4748(2) 0.02342(19) 0.0261(9) Uani d 1
O O9 0.5332(2) 0.0995(2) 0.0293(2) 0.0294(10) Uani d 1
O O10 0.28819(18) 0.4119(2) -0.07210(17) 0.0195(8) Uani d 1
H H10A 0.3094 0.3638 -0.0698 0.05(3) Uiso d 1
O O11 0.3616(2) 0.1532(2) -0.19819(18) 0.0267(9) Uani d 1
O O12 0.1036(2) 0.2613(2) -0.17037(19) 0.0263(9) Uani d 1
O O13 0.18622(18) 0.4329(2) -0.01728(17) 0.0175(8) Uani d 1
O O14 0.2680(2) 0.1448(3) -0.27817(19) 0.0324(11) Uani d 1
O O15 0.09462(19) 0.2099(2) -0.05261(17) 0.0188(8) Uani d 1
H H15 0.1323 0.1823 -0.0539 0.04(2) Uiso d 1
O O16 0.51120(19) 0.2321(2) -0.00166(19) 0.0216(9) Uani d 1
O O17 0.2755(2) 0.0595(2) -0.18823(18) 0.0230(9) Uani d 1
O O18 0.10380(19) 0.4076(2) -0.12222(18) 0.0194(8) Uani d 1
O O19 0.49130(18) 0.1899(2) 0.10094(18) 0.0212(9) Uani d 1
O O20 0.43748(19) 0.2043(2) -0.10470(18) 0.0216(9) Uani d 1
O O21 0.1524(2) 0.5974(2) -0.0495(2) 0.0306(10) Uani d 1
O O22 0.1966(2) 0.5119(2) -0.12379(18) 0.0217(9) Uani d 1
O O23 0.2157(2) 0.3800(2) -0.18266(19) 0.0273(10) Uani d 1
O O24 0.4429(2) 0.3496(2) -0.0541(2) 0.0273(10) Uani d 1
O O25 0.2632(2) 0.5515(2) -0.02999(19) 0.0247(9) Uani d 1
O O26 0.09176(19) 0.4695(2) 0.03649(18) 0.0213(9) Uani d 1
O O27 0.6021(2) 0.1967(2) 0.0708(2) 0.0307(10) Uani d 1
O O28 0.3512(2) 0.3035(2) -0.17078(19) 0.0297(10) Uani d 1
O O29 0.2387(2) 0.6384(2) -0.1122(2) 0.0351(11) Uani d 1
H H29 0.2482 0.6715 -0.0893 0.053 Uiso calc 1
O O30 0.3454(2) 0.4097(2) 0.1503(2) 0.0281(10) Uani d 1
O O31 0.3528(2) 0.0478(3) -0.2656(2) 0.0314(10) Uani d 1
H H31 0.3294 0.0189 -0.2839 0.047 Uiso calc 1
O O32 0.0345(15) 0.5075(16) 0.2160(14) 0.30(2) Uani d 0.5
C C1 0.0997(6) 0.7473(6) 0.8591(6) 0.088(4) Uani d 1
H H1 0.0931 0.6981 0.8535 0.105 Uiso calc 1
C C2 0.1292(6) 0.7873(5) 0.8177(5) 0.068(3) Uani d 1
H H2 0.1434 0.7651 0.7849 0.082 Uiso calc 1
C C3 0.1368(4) 0.8611(4) 0.8265(3) 0.0391(17) Uani d 1
C C4 0.1143(5) 0.8925(6) 0.8757(4) 0.059(2) Uani d 1
H H4 0.1183 0.9420 0.8816 0.070 Uiso calc 1
C C5 0.0864(5) 0.8513(8) 0.9156(5) 0.071(3) Uani d 1
H H5 0.0712 0.8725 0.9484 0.086 Uiso calc 1
C C6 0.1672(4) 0.9087(4) 0.7830(3) 0.0351(16) Uani d 1
H H6A 0.1912 0.8787 0.7582 0.042 Uiso calc 1
H H6B 0.1963 0.9416 0.8043 0.042 Uiso calc 1
C C7 0.1181(4) 0.9525(4) 0.7440(3) 0.0413(18) Uani d 1
H H7A 0.0879 0.9195 0.7242 0.050 Uiso calc 1
H H7B 0.0955 0.9838 0.7688 0.050 Uiso calc 1
C C8 0.1476(4) 0.9984(4) 0.6978(4) 0.046(2) Uani d 1
H H8A 0.1811 1.0278 0.7169 0.055 Uiso calc 1
H H8B 0.1658 0.9671 0.6698 0.055 Uiso calc 1
C C9 0.0381(9) 1.1565(7) 0.6595(6) 0.131(7) Uani d 1
H H9 0.0287 1.2015 0.6745 0.158 Uiso calc 1
C C10 0.0864(8) 1.1140(6) 0.6870(6) 0.106(6) Uani d 1
H H10 0.1103 1.1316 0.7201 0.127 Uiso calc 1
C C11 0.0991(4) 1.0466(4) 0.6657(4) 0.0402(18) Uani d 1
C C12 0.0640(5) 1.0244(5) 0.6146(5) 0.068(3) Uani d 1
H H12 0.0717 0.9797 0.5981 0.082 Uiso calc 1
C C13 0.0179(5) 1.0687(6) 0.5885(5) 0.075(3) Uani d 1
H H13 -0.0050 1.0539 0.5539 0.090 Uiso calc 1
C C14 0.0582(17) 0.657(2) 0.2133(11) 0.135(16) Uani d 0.5
H H14A 0.0331 0.6787 0.2414 0.202 Uiso calc 0.5
H H14B 0.0549 0.6850 0.1779 0.202 Uiso calc 0.5
H H14C 0.1014 0.6551 0.2293 0.202 Uiso calc 0.5
C C15 0.0345(12) 0.581(2) 0.1997(15) 0.117(14) Uani d 0.5
H H15A -0.0105 0.5895 0.1950 0.141 Uiso calc 0.5
H H15B 0.0461 0.5758 0.1597 0.141 Uiso calc 0.5
N N1 0.0810(4) 0.7798(6) 0.9069(4) 0.077(3) Uani d 1
H H1A 0.0649 0.7540 0.9330 0.092 Uiso calc 1
N N2 0.0057(4) 1.1307(5) 0.6111(4) 0.074(3) Uani d 1
H H2A -0.0245 1.1563 0.5944 0.089 Uiso calc 1
O O1W 0.4586(2) -0.0251(3) 0.0820(2) 0.0318(10) Uani d 1
H H1WA 0.4407 0.0201 0.0964 0.23(10) Uiso d 1
H H1WB 0.4226 -0.0522 0.0693 0.21(9) Uiso d 1
O O2W 0.1567(5) 0.5737(5) 0.1587(3) 0.105(4) Uani d 1
O O3W 0.2425(3) 0.6755(4) 0.0632(5) 0.091(3) Uani d 1
O O4W 0.8391(6) 0.8120(6) 0.4735(5) 0.136(5) Uani d 1
O O6W 0.8065(7) 0.2744(6) 0.7882(6) 0.147(5) Uani d 1
O O7W -0.0088(13) 0.3830(17) 0.2048(14) 0.30(2) Uani d 0.5

loop_
_atom_site_aniso_label
_atom_site_aniso_U_11
_atom_site_aniso_U_22
_atom_site_aniso_U_33
_atom_site_aniso_U_12
_atom_site_aniso_U_13
_atom_site_aniso_U_23
Mo1 0.0199(2) 0.0132(2) 0.0129(2) 0.00124(18) -0.00156(18) 0.00079(17)
Mo2 0.0193(2) 0.0137(2) 0.0125(2) 0.00214(18) -0.00284(18) -0.00088(17)
Mo3 0.0181(2) 0.0118(2) 0.0164(3) 0.00086(18) -0.00142(18) 0.00031(17)
Mo4 0.0185(2) 0.0127(2) 0.0145(3) 0.00104(18) -0.00167(18) 0.00037(17)
Mo5 0.0218(3) 0.0142(2) 0.0130(3) 0.00137(18) -0.00041(18) 0.00031(18)
Mo6 0.0179(2) 0.0131(2) 0.0149(3) 0.00159(18) -0.00281(18) -0.00085(17)
P1 0.0181(7) 0.0160(7) 0.0238(8) 0.0023(6) -0.0020(6) 0.0014(6)
P2 0.0282(8) 0.0217(8) 0.0126(7) 0.0024(6) 0.0000(6) -0.0036(6)
P3 0.0270(8) 0.0130(7) 0.0191(8) -0.0007(6) -0.0007(6) 0.0038(6)
P4 0.0180(7) 0.0101(6) 0.0128(7) 0.0019(5) -0.0023(5) -0.0005(5)
Fe1 0.0182(5) 0.0144(5) 0.0147(6) 0.0025(4) -0.0014(4) 0.0008(4)
Ca1 0.0365(7) 0.0246(7) 0.0319(8) 0.0064(6) -0.0057(6) -0.0026(5)
Fe2 0.0178(6) 0.0155(6) 0.0258(6) 0.0026(4) -0.0025(5) -0.0010(5)
Na1 0.070(5) 0.076(6) 0.087(6) 0.035(5) -0.036(5) -0.011(5)
O1 0.020(2) 0.0144(19) 0.015(2) 0.0029(15) -0.0018(15) -0.0012(15)
O2 0.022(2) 0.0153(19) 0.012(2) 0.0016(16) -0.0019(15) 0.0003(15)
O3 0.022(2) 0.017(2) 0.014(2) 0.0024(16) -0.0018(15) -0.0001(15)
O4 0.0205(19) 0.0099(17) 0.0146(19) -0.0018(15) -0.0025(15) -0.0021(14)
O5 0.024(2) 0.0153(19) 0.017(2) 0.0029(16) -0.0019(16) -0.0028(15)
O6 0.020(2) 0.0147(19) 0.015(2) 0.0032(15) -0.0011(15) -0.0009(15)
O7 0.020(2) 0.017(2) 0.019(2) 0.0030(16) -0.0006(16) 0.0014(16)
O8 0.025(2) 0.026(2) 0.027(2) -0.0002(18) -0.0005(18) 0.0031(18)
O9 0.033(2) 0.018(2) 0.037(3) 0.0074(18) 0.002(2) -0.0014(18)
O10 0.021(2) 0.019(2) 0.018(2) 0.0019(16) 0.0019(16) 0.0013(16)
O11 0.035(2) 0.028(2) 0.017(2) -0.0029(19) 0.0048(18) -0.0097(18)
O12 0.030(2) 0.030(2) 0.018(2) 0.0002(19) -0.0030(17) -0.0081(18)
O13 0.021(2) 0.0149(19) 0.016(2) -0.0005(16) -0.0011(15) 0.0011(15)
O14 0.045(3) 0.034(3) 0.017(2) 0.011(2) -0.0021(19) -0.0012(19)
O15 0.024(2) 0.0135(19) 0.019(2) 0.0014(16) 0.0008(16) -0.0012(15)
O16 0.020(2) 0.020(2) 0.025(2) -0.0015(16) -0.0008(17) 0.0048(17)
O17 0.030(2) 0.021(2) 0.016(2) 0.0008(17) -0.0039(17) -0.0066(16)
O18 0.021(2) 0.0159(19) 0.020(2) 0.0013(16) -0.0045(16) 0.0023(16)
O19 0.0165(19) 0.024(2) 0.022(2) 0.0009(16) -0.0039(16) 0.0018(17)
O20 0.022(2) 0.024(2) 0.019(2) 0.0009(17) 0.0013(16) -0.0025(17)
O21 0.032(2) 0.028(2) 0.031(3) 0.0083(19) 0.004(2) -0.0011(19)
O22 0.031(2) 0.015(2) 0.018(2) -0.0043(17) -0.0046(17) 0.0038(16)
O23 0.035(2) 0.027(2) 0.019(2) -0.0029(19) -0.0002(18) -0.0015(18)
O24 0.032(2) 0.018(2) 0.031(2) -0.0024(18) -0.0021(19) 0.0013(18)
O25 0.033(2) 0.015(2) 0.025(2) -0.0012(17) -0.0054(18) 0.0034(17)
O26 0.024(2) 0.017(2) 0.022(2) 0.0062(17) -0.0027(17) -0.0014(16)
O27 0.021(2) 0.032(2) 0.038(3) 0.0011(19) -0.0059(19) 0.004(2)
O28 0.044(3) 0.022(2) 0.022(2) 0.002(2) -0.0010(19) 0.0079(18)
O29 0.056(3) 0.022(2) 0.026(3) -0.014(2) -0.004(2) 0.0035(19)
O30 0.027(2) 0.030(2) 0.026(2) 0.0020(19) -0.0077(18) -0.0012(18)
O31 0.035(3) 0.033(3) 0.026(2) 0.007(2) 0.0016(19) -0.013(2)
O32 0.18(2) 0.28(3) 0.40(5) 0.15(2) -0.11(3) -0.16(3)
C1 0.116(10) 0.044(6) 0.110(10) 0.000(6) 0.050(8) 0.024(6)
C2 0.103(8) 0.039(5) 0.068(7) -0.003(5) 0.031(6) 0.004(4)
C3 0.040(4) 0.044(4) 0.033(4) 0.009(3) 0.002(3) 0.003(3)
C4 0.064(6) 0.069(6) 0.046(5) 0.000(5) 0.019(4) -0.007(4)
C5 0.051(6) 0.117(10) 0.046(6) 0.012(6) 0.012(4) 0.000(6)
C6 0.040(4) 0.029(4) 0.036(4) -0.003(3) -0.002(3) 0.001(3)
C7 0.047(4) 0.037(4) 0.038(4) 0.008(3) -0.006(3) -0.005(3)
C8 0.039(4) 0.041(4) 0.057(5) 0.009(3) -0.006(4) 0.017(4)
C9 0.23(2) 0.075(9) 0.078(9) 0.093(11) -0.048(11) -0.011(7)
C10 0.173(15) 0.060(7) 0.072(8) 0.049(8) -0.055(9) -0.017(6)
C11 0.041(4) 0.036(4) 0.042(4) 0.006(3) -0.005(3) 0.012(3)
C12 0.083(7) 0.047(5) 0.069(7) 0.023(5) -0.025(5) -0.012(5)
C13 0.079(7) 0.065(7) 0.074(7) 0.004(6) -0.031(6) 0.010(6)
C14 0.18(3) 0.17(3) 0.046(15) 0.09(3) -0.056(18) -0.045(18)
C15 0.058(14) 0.18(3) 0.12(2) 0.046(19) 0.022(15) 0.09(3)
N1 0.059(5) 0.111(8) 0.066(6) 0.029(5) 0.029(4) 0.050(6)
N2 0.083(6) 0.069(6) 0.067(6) 0.046(5) -0.010(5) 0.026(5)
O1W 0.032(2) 0.028(2) 0.034(3) 0.002(2) -0.004(2) -0.004(2)
O2W 0.146(8) 0.128(7) 0.041(4) 0.098(7) 0.015(4) 0.026(4)
O3W 0.048(4) 0.057(4) 0.162(9) 0.005(3) -0.023(5) -0.026(5)
O4W 0.156(10) 0.120(8) 0.122(8) 0.094(8) -0.050(7) -0.033(7)
O6W 0.220(14) 0.075(7) 0.142(10) -0.042(8) -0.012(9) 0.001(7)
O7W 0.18(2) 0.28(3) 0.40(5) 0.15(2) -0.11(3) -0.16(3)

loop_
_atom_type_symbol
_atom_type_description
_atom_type_scat_dispersion_real
_atom_type_scat_dispersion_imag
_atom_type_scat_source
C C 0.0033 0.0016 'International Tables Vol C Tables 4.2.6.8 and 6.1.1.4'
H H 0.0000 0.0000 'International Tables Vol C Tables 4.2.6.8 and 6.1.1.4'
N N 0.0061 0.0033 'International Tables Vol C Tables 4.2.6.8 and 6.1.1.4'
O O 0.0106 0.0060 'International Tables Vol C Tables 4.2.6.8 and 6.1.1.4'
Mo Mo -1.6832 0.6857 'International Tables Vol C Tables 4.2.6.8 and 6.1.1.4'
P P 0.1023 0.0942 'International Tables Vol C Tables 4.2.6.8 and 6.1.1.4'
Fe Fe 0.3463 0.8444 'International Tables Vol C Tables 4.2.6.8 and 6.1.1.4'
Ca Ca 0.2262 0.3064 'International Tables Vol C Tables 4.2.6.8 and 6.1.1.4'
Na Na 0.0362 0.0249 'International Tables Vol C Tables 4.2.6.8 and 6.1.1.4'

loop_
_geom_angle_atom_site_label_1
_geom_angle_atom_site_label_2
_geom_angle_atom_site_label_3
_geom_angle_site_symmetry_1
_geom_angle_site_symmetry_3
_geom_angle
O23 Mo1 O18 . . 104.88(19)
O23 Mo1 O6 . . 102.81(19)
O18 Mo1 O6 . . 95.18(16)
O23 Mo1 O22 . . 95.43(19)
O18 Mo1 O22 . . 85.54(16)
O6 Mo1 O22 . . 160.87(16)
O23 Mo1 O10 . . 98.02(19)
O18 Mo1 O10 . . 155.98(16)
O6 Mo1 O10 . . 86.62(15)
O22 Mo1 O10 . . 85.17(15)
O23 Mo1 O13 . . 169.78(18)
O18 Mo1 O13 . . 84.16(15)
O6 Mo1 O13 . . 80.76(14)
O22 Mo1 O13 . . 80.30(15)
O10 Mo1 O13 . . 72.47(14)
O23 Mo1 Mo6 . . 100.70(15)
O18 Mo1 Mo6 . . 47.85(11)
O6 Mo1 Mo6 . . 48.93(11)
O22 Mo1 Mo6 . . 133.13(12)
O10 Mo1 Mo6 . . 134.51(11)
O13 Mo1 Mo6 . . 88.88(10)
O30 Mo2 O5 . . 106.22(19)
O30 Mo2 O3 . . 101.47(19)
O5 Mo2 O3 . . 94.56(16)
O30 Mo2 O17 . 7 97.14(19)
O5 Mo2 O17 . 7 86.41(16)
O3 Mo2 O17 . 7 160.27(16)
O30 Mo2 O7 . . 99.50(19)
O5 Mo2 O7 . . 153.47(16)
O3 Mo2 O7 . . 86.54(16)
O17 Mo2 O7 7 . 83.98(16)
O30 Mo2 O2 . . 171.12(18)
O5 Mo2 O2 . . 82.14(15)
O3 Mo2 O2 . . 80.49(15)
O17 Mo2 O2 7 . 80.13(15)
O7 Mo2 O2 . . 71.88(14)
O30 Mo2 Mo4 . . 99.12(16)
O5 Mo2 Mo4 . . 47.93(11)
O3 Mo2 Mo4 . . 48.76(11)
O17 Mo2 Mo4 7 . 134.19(12)
O7 Mo2 Mo4 . . 134.16(11)
O2 Mo2 Mo4 . . 88.70(10)
O24 Mo3 O20 . . 106.2(2)
O24 Mo3 O1 . . 103.04(18)
O20 Mo3 O1 . . 95.96(16)
O24 Mo3 O16 . . 95.98(18)
O20 Mo3 O16 . . 86.01(17)
O1 Mo3 O16 . . 159.45(15)
O24 Mo3 O15 . 7 94.49(19)
O20 Mo3 O15 . 7 158.28(16)
O1 Mo3 O15 . 7 85.52(15)
O16 Mo3 O15 . 7 85.30(16)
O24 Mo3 O4 . . 166.58(18)
O20 Mo3 O4 . . 85.60(16)
O1 Mo3 O4 . . 81.60(14)
O16 Mo3 O4 . . 78.16(14)
O15 Mo3 O4 7 . 73.15(14)
O24 Mo3 Mo5 . . 101.96(15)
O20 Mo3 Mo5 . . 48.01(12)
O1 Mo3 Mo5 . . 49.58(11)
O16 Mo3 Mo5 . . 133.61(12)
O15 Mo3 Mo5 7 . 134.46(11)
O4 Mo3 Mo5 . . 90.66(9)
O8 Mo4 O5 . . 106.93(19)
O8 Mo4 O3 . . 102.73(18)
O5 Mo4 O3 . . 95.41(16)
O8 Mo4 O25 . . 96.93(19)
O5 Mo4 O25 . . 85.05(17)
O3 Mo4 O25 . . 159.25(16)
O8 Mo4 O10 . . 98.41(19)
O5 Mo4 O10 . . 153.60(16)
O3 Mo4 O10 . . 85.93(16)
O25 Mo4 O10 . . 84.67(16)
O8 Mo4 O13 . . 170.14(18)
O5 Mo4 O13 . . 81.26(15)
O3 Mo4 O13 . . 81.54(14)
O25 Mo4 O13 . . 78.02(15)
O10 Mo4 O13 . . 72.84(14)
O8 Mo4 Mo2 . . 100.64(15)
O5 Mo4 Mo2 . . 48.38(12)
O3 Mo4 Mo2 . . 49.18(11)
O25 Mo4 Mo2 . . 133.21(12)
O10 Mo4 Mo2 . . 134.03(11)
O13 Mo4 Mo2 . . 88.89(10)
O28 Mo5 O20 . . 106.1(2)
O28 Mo5 O1 . . 101.12(19)
O20 Mo5 O1 . . 95.53(16)
O28 Mo5 O11 . . 98.0(2)
O20 Mo5 O11 . . 84.92(17)
O1 Mo5 O11 . . 159.96(17)
O28 Mo5 O7 . 7 99.11(19)
O20 Mo5 O7 . 7 153.54(16)
O1 Mo5 O7 . 7 87.33(16)
O11 Mo5 O7 . 7 83.68(16)
O28 Mo5 O2 . 7 170.58(19)
O20 Mo5 O2 . 7 83.10(16)
O1 Mo5 O2 . 7 79.68(14)
O11 Mo5 O2 . 7 80.49(16)
O7 Mo5 O2 7 7 71.51(14)
O28 Mo5 Mo3 . . 100.37(16)
O20 Mo5 Mo3 . . 48.04(12)
O1 Mo5 Mo3 . . 49.10(11)
O11 Mo5 Mo3 . . 132.59(13)
O7 Mo5 Mo3 7 . 134.87(11)
O2 Mo5 Mo3 7 . 87.29(10)
O28 Mo5 Na1 . 7 125.6(2)
O20 Mo5 Na1 . 7 45.33(18)
O1 Mo5 Na1 . 7 122.93(19)
O11 Mo5 Na1 . 7 46.38(19)
O7 Mo5 Na1 7 7 112.13(19)
O2 Mo5 Na1 7 7 59.6(2)
Mo3 Mo5 Na1 . 7 88.17(13)
O12 Mo6 O18 . . 106.3(2)
O12 Mo6 O6 . . 102.46(18)
O18 Mo6 O6 . . 95.74(16)
O12 Mo6 O19 . 7 96.78(19)
O18 Mo6 O19 . 7 87.72(16)
O6 Mo6 O19 . 7 158.58(16)
O12 Mo6 O15 . . 96.41(19)
O18 Mo6 O15 . . 156.08(16)
O6 Mo6 O15 . . 86.39(15)
O19 Mo6 O15 7 . 82.16(16)
O12 Mo6 O4 . 7 168.62(18)
O18 Mo6 O4 . 7 84.23(15)
O6 Mo6 O4 . 7 80.29(14)
O19 Mo6 O4 7 7 79.04(15)
O15 Mo6 O4 . 7 72.62(14)
O12 Mo6 Mo1 . . 101.58(15)
O18 Mo6 Mo1 . . 48.00(12)
O6 Mo6 Mo1 . . 49.36(11)
O19 Mo6 Mo1 7 . 135.21(12)
O15 Mo6 Mo1 . . 134.74(11)
O4 Mo6 Mo1 7 . 88.63(9)
O9 P1 O27 . . 106.9(3)
O9 P1 O19 . . 111.5(3)
O27 P1 O19 . . 109.1(3)
O9 P1 O16 . . 112.7(3)
O27 P1 O16 . . 108.4(2)
O19 P1 O16 . . 108.2(2)
O9 P1 Ca1 . 3_545 58.50(18)
O27 P1 Ca1 . 3_545 48.36(18)
O19 P1 Ca1 . 3_545 125.87(16)
O16 P1 Ca1 . 3_545 125.09(17)
O14 P2 O11 . . 114.3(3)
O14 P2 O17 . . 113.6(3)
O11 P2 O17 . . 109.0(2)
O14 P2 O31 . . 109.6(3)
O11 P2 O31 . . 103.7(3)
O17 P2 O31 . . 105.9(2)
O21 P3 O25 . . 109.9(3)
O21 P3 O22 . . 112.1(3)
O25 P3 O22 . . 111.2(2)
O21 P3 O29 . . 110.8(3)
O25 P3 O29 . . 106.2(3)
O22 P3 O29 . . 106.6(2)
O21 P3 Ca1 . . 40.20(18)
O25 P3 Ca1 . . 69.74(18)
O22 P3 Ca1 . . 126.48(17)
O29 P3 Ca1 . . 125.06(19)
O26 P4 O4 . 7 113.6(2)
O26 P4 O2 . . 108.7(2)
O4 P4 O2 7 . 108.5(2)
O26 P4 O13 . . 110.2(2)
O4 P4 O13 7 . 107.3(2)
O2 P4 O13 . . 108.4(2)
O26 P4 Ca1 . . 45.61(16)
O4 P4 Ca1 7 . 154.08(16)
O2 P4 Ca1 . . 94.81(15)
O13 P4 Ca1 . . 74.47(15)
O1 Fe1 O1 . 7 180.00(11)
O1 Fe1 O6 . . 82.79(14)
O1 Fe1 O6 7 . 97.21(14)
O1 Fe1 O6 . 7 97.21(14)
O1 Fe1 O6 7 7 82.79(14)
O6 Fe1 O6 . 7 180.0
O1 Fe1 O3 . 7 97.77(14)
O1 Fe1 O3 7 7 82.23(14)
O6 Fe1 O3 . 7 84.14(14)
O6 Fe1 O3 7 7 95.86(14)
O1 Fe1 O3 . . 82.23(14)
O1 Fe1 O3 7 . 97.77(14)
O6 Fe1 O3 . . 95.86(14)
O6 Fe1 O3 7 . 84.14(14)
O3 Fe1 O3 7 . 180.0
O2W Ca1 O21 . . 176.4(3)
O2W Ca1 O27 . 3_455 83.2(2)
O21 Ca1 O27 . 3_455 95.23(16)
O2W Ca1 O3W . . 93.6(4)
O21 Ca1 O3W . . 89.3(3)
O27 Ca1 O3W 3_455 . 77.4(2)
O2W Ca1 O26 . . 91.6(3)
O21 Ca1 O26 . . 86.16(15)
O27 Ca1 O26 3_455 . 117.44(15)
O3W Ca1 O26 . . 164.8(2)
O2W Ca1 O5 . . 78.2(2)
O21 Ca1 O5 . . 104.45(15)
O27 Ca1 O5 3_455 . 151.29(15)
O3W Ca1 O5 . . 82.1(2)
O26 Ca1 O5 . . 85.01(13)
O2W Ca1 O9 . 3_455 97.3(3)
O21 Ca1 O9 . 3_455 79.17(16)
O27 Ca1 O9 3_455 3_455 57.29(14)
O3W Ca1 O9 . 3_455 131.4(2)
O26 Ca1 O9 . 3_455 61.77(13)
O5 Ca1 O9 . 3_455 146.49(14)
O2W Ca1 P1 . 3_455 90.39(18)
O21 Ca1 P1 . 3_455 86.74(12)
O27 Ca1 P1 3_455 3_455 28.22(11)
O3W Ca1 P1 . 3_455 104.13(17)
O26 Ca1 P1 . 3_455 90.08(10)
O5 Ca1 P1 . 3_455 167.41(11)
O9 Ca1 P1 3_455 3_455 29.08(9)
O2W Ca1 P3 . . 158.9(2)
O21 Ca1 P3 . . 24.27(11)
O27 Ca1 P3 3_455 . 113.76(13)
O3W Ca1 P3 . . 79.0(2)
O26 Ca1 P3 . . 91.15(10)
O5 Ca1 P3 . . 81.26(10)
O9 Ca1 P3 3_455 . 102.45(12)
P1 Ca1 P3 3_455 . 110.49(6)
O2W Ca1 P4 . . 96.0(3)
O21 Ca1 P4 . . 83.24(12)
O27 Ca1 P4 3_455 . 142.26(12)
O3W Ca1 P4 . . 140.04(18)
O26 Ca1 P4 . . 24.90(9)
O5 Ca1 P4 . . 62.23(9)
O9 Ca1 P4 3_455 . 85.63(10)
P1 Ca1 P4 3_455 . 114.48(6)
P3 Ca1 P4 . . 78.33(5)
O9 Fe2 O9 . 5_655 180.0
O9 Fe2 O26 . 7 99.53(16)
O9 Fe2 O26 5_655 7 80.47(16)
O9 Fe2 O26 . 3_545 80.47(16)
O9 Fe2 O26 5_655 3_545 99.53(16)
O26 Fe2 O26 7 3_545 180.0(3)
O9 Fe2 O1W . . 93.73(18)
O9 Fe2 O1W 5_655 . 86.27(18)
O26 Fe2 O1W 7 . 87.98(17)
O26 Fe2 O1W 3_545 . 92.02(17)
O9 Fe2 O1W . 5_655 86.27(18)
O9 Fe2 O1W 5_655 5_655 93.73(18)
O26 Fe2 O1W 7 5_655 92.02(17)
O26 Fe2 O1W 3_545 5_655 87.98(17)
O1W Fe2 O1W . 5_655 180.00(11)
O7W Na1 O32 . . 69.3(14)
O7W Na1 O1W . 3_455 92.2(9)
O32 Na1 O1W . 3_455 91.8(9)
O7W Na1 O20 . 7 86.8(10)
O32 Na1 O20 . 7 152.1(11)
O1W Na1 O20 3_455 7 103.8(3)
O7W Na1 O11 . 7 84.7(8)
O32 Na1 O11 . 7 99.8(9)
O1W Na1 O11 3_455 7 166.0(4)
O20 Na1 O11 7 7 62.5(2)
O7W Na1 O26 . . 160.0(10)
O32 Na1 O26 . . 122.5(11)
O1W Na1 O26 3_455 . 72.3(3)
O20 Na1 O26 7 . 84.7(3)
O11 Na1 O26 7 . 107.2(4)
O7W Na1 Mo5 . 7 97.7(9)
O32 Na1 Mo5 . 7 134.8(9)
O1W Na1 Mo5 3_455 7 132.9(3)
O20 Na1 Mo5 7 7 31.94(13)
O11 Na1 Mo5 7 7 34.94(13)
O26 Na1 Mo5 . 7 84.6(2)
Mo3 O1 Mo5 . . 81.32(14)
Mo3 O1 Fe1 . . 135.01(19)
Mo5 O1 Fe1 . . 133.96(19)
P4 O2 Mo2 . . 126.5(2)
P4 O2 Mo5 . 7 126.9(2)
Mo2 O2 Mo5 . 7 101.46(14)
Mo4 O3 Mo2 . . 82.06(15)
Mo4 O3 Fe1 . . 134.30(19)
Mo2 O3 Fe1 . . 132.22(19)
P4 O4 Mo3 7 . 124.4(2)
P4 O4 Mo6 7 7 127.1(2)
Mo3 O4 Mo6 . 7 101.39(14)
Mo4 O5 Mo2 . . 83.68(15)
Mo4 O5 Ca1 . . 116.29(17)
Mo2 O5 Ca1 . . 141.3(2)
Mo6 O6 Mo1 . . 81.71(14)
Mo6 O6 Fe1 . . 134.0(2)
Mo1 O6 Fe1 . . 135.01(19)
Mo2 O7 Mo5 . 7 114.23(17)
Mo2 O7 H7 . . 102.4
Mo5 O7 H7 7 . 114.0
P1 O9 Fe2 . . 160.5(3)
P1 O9 Ca1 . 3_545 92.4(2)
Fe2 O9 Ca1 . 3_545 106.91(17)
Mo4 O10 Mo1 . . 113.79(18)
Mo4 O10 H10A . . 108.9
Mo1 O10 H10A . . 108.4
P2 O11 Mo5 . . 129.1(3)
P2 O11 Na1 . 7 110.0(3)
Mo5 O11 Na1 . 7 98.7(3)
P4 O13 Mo4 . . 125.3(2)
P4 O13 Mo1 . . 127.0(2)
Mo4 O13 Mo1 . . 100.13(15)
Mo6 O15 Mo3 . 7 112.22(17)
Mo6 O15 H15 . . 106.9
Mo3 O15 H15 7 . 110.9
P1 O16 Mo3 . . 132.4(2)
P2 O17 Mo2 . 7 128.4(2)
Mo6 O18 Mo1 . . 84.15(15)
P1 O19 Mo6 . 7 133.1(2)
Mo3 O20 Mo5 . . 83.95(16)
Mo3 O20 Na1 . 7 145.8(3)
Mo5 O20 Na1 . 7 102.7(2)
P3 O21 Ca1 . . 115.5(3)
P3 O22 Mo1 . . 131.3(2)
P3 O25 Mo4 . . 135.9(3)
P4 O26 Fe2 . 3_455 132.3(2)
P4 O26 Ca1 . . 109.5(2)
Fe2 O26 Ca1 3_455 . 108.14(16)
P4 O26 Na1 . . 102.0(3)
Fe2 O26 Na1 3_455 . 93.4(2)
Ca1 O26 Na1 . . 107.5(2)
P1 O27 Ca1 . 3_545 103.4(2)
P3 O29 H29 . . 109.5
P2 O31 H31 . . 109.5
C15 O32 Na1 . . 116(3)
N1 C1 C2 . . 119.9(10)
N1 C1 H1 . . 120.0
C2 C1 H1 . . 120.0
C1 C2 C3 . . 118.7(10)
C1 C2 H2 . . 120.7
C3 C2 H2 . . 120.7
C4 C3 C2 . . 119.0(8)
C4 C3 C6 . . 119.1(8)
C2 C3 C6 . . 121.9(7)
C5 C4 C3 . . 120.6(10)
C5 C4 H4 . . 119.7
C3 C4 H4 . . 119.7
N1 C5 C4 . . 119.3(10)
N1 C5 H5 . . 120.3
C4 C5 H5 . . 120.3
C3 C6 C7 . . 112.1(6)
C3 C6 H6A . . 109.2
C7 C6 H6A . . 109.2
C3 C6 H6B . . 109.2
C7 C6 H6B . . 109.2
H6A C6 H6B . . 107.9
C8 C7 C6 . . 113.0(6)
C8 C7 H7A . . 109.0
C6 C7 H7A . . 109.0
C8 C7 H7B . . 109.0
C6 C7 H7B . . 109.0
H7A C7 H7B . . 107.8
C11 C8 C7 . . 111.1(7)
C11 C8 H8A . . 109.4
C7 C8 H8A . . 109.4
C11 C8 H8B . . 109.4
C7 C8 H8B . . 109.4
H8A C8 H8B . . 108.0
N2 C9 C10 . . 118.4(11)
N2 C9 H9 . . 120.8
C10 C9 H9 . . 120.8
C11 C10 C9 . . 120.7(11)
C11 C10 H10 . . 119.7
C9 C10 H10 . . 119.7
C10 C11 C12 . . 117.2(8)
C10 C11 C8 . . 120.9(8)
C12 C11 C8 . . 121.9(8)
C13 C12 C11 . . 119.8(9)
C13 C12 H12 . . 120.1
C11 C12 H12 . . 120.1
N2 C13 C12 . . 121.1(10)
N2 C13 H13 . . 119.4
C12 C13 H13 . . 119.4
C15 C14 H14A . . 109.5
C15 C14 H14B . . 109.5
H14A C14 H14B . . 109.5
C15 C14 H14C . . 109.5
H14A C14 H14C . . 109.5
H14B C14 H14C . . 109.5
O32 C15 C14 . . 148(3)
O32 C15 H15A . . 99.8
C14 C15 H15A . . 99.8
O32 C15 H15B . . 99.8
C14 C15 H15B . . 99.8
H15A C15 H15B . . 104.1
C1 N1 C5 . . 122.4(9)
C1 N1 H1A . . 118.8
C5 N1 H1A . . 118.8
C13 N2 C9 . . 122.6(9)
C13 N2 H2A . . 118.7
C9 N2 H2A . . 118.7
Fe2 O1W Na1 . 3_545 102.1(3)
Fe2 O1W H1WA . . 107.7
Na1 O1W H1WA 3_545 . 114.8
Fe2 O1W H1WB . . 103.3
Na1 O1W H1WB 3_545 . 124.5
H1WA O1W H1WB . . 103.0

loop_
_geom_bond_atom_site_label_1
_geom_bond_atom_site_label_2
_geom_bond_site_symmetry_2
_geom_bond_distance
Mo1 O23 . 1.700(4)
Mo1 O18 . 1.959(4)
Mo1 O6 . 2.011(4)
Mo1 O22 . 2.114(4)
Mo1 O10 . 2.125(4)
Mo1 O13 . 2.321(4)
Mo1 Mo6 . 2.6222(9)
Mo2 O30 . 1.691(4)
Mo2 O5 . 1.983(4)
Mo2 O3 . 2.014(4)
Mo2 O17 7 2.092(4)
Mo2 O7 . 2.117(4)
Mo2 O2 . 2.290(4)
Mo2 Mo4 . 2.6363(10)
Mo3 O24 . 1.703(4)
Mo3 O20 . 1.956(4)
Mo3 O1 . 2.000(4)
Mo3 O16 . 2.086(4)
Mo3 O15 7 2.160(4)
Mo3 O4 . 2.284(4)
Mo3 Mo5 . 2.6155(9)
Mo4 O8 . 1.690(4)
Mo4 O5 . 1.969(4)
Mo4 O3 . 2.001(4)
Mo4 O25 . 2.084(4)
Mo4 O10 . 2.115(4)
Mo4 O13 . 2.312(4)
Mo5 O28 . 1.698(4)
Mo5 O20 . 1.955(4)
Mo5 O1 . 2.014(4)
Mo5 O11 . 2.088(4)
Mo5 O7 7 2.120(4)
Mo5 O2 7 2.306(4)
Mo5 Na1 7 3.604(8)
Mo6 O12 . 1.697(4)
Mo6 O18 . 1.954(4)
Mo6 O6 . 1.998(4)
Mo6 O19 7 2.071(4)
Mo6 O15 . 2.139(4)
Mo6 O4 7 2.329(4)
P1 O9 . 1.532(4)
P1 O27 . 1.531(4)
P1 O19 . 1.563(4)
P1 O16 . 1.575(4)
P1 Ca1 3_545 3.149(2)
P2 O14 . 1.517(5)
P2 O11 . 1.561(4)
P2 O17 . 1.572(5)
P2 O31 . 1.597(4)
P3 O21 . 1.521(5)
P3 O25 . 1.547(4)
P3 O22 . 1.567(4)
P3 O29 . 1.572(5)
P3 Ca1 . 3.339(2)
P4 O26 . 1.528(4)
P4 O4 7 1.559(4)
P4 O2 . 1.561(4)
P4 O13 . 1.572(4)
P4 Ca1 . 3.421(2)
Fe1 O1 . 2.157(4)
Fe1 O1 7 2.157(4)
Fe1 O6 . 2.198(4)
Fe1 O6 7 2.198(4)
Fe1 O3 7 2.254(4)
Fe1 O3 . 2.254(4)
Ca1 O2W . 2.381(7)
Ca1 O21 . 2.388(5)
Ca1 O27 3_455 2.420(5)
Ca1 O3W . 2.443(7)
Ca1 O26 . 2.593(4)
Ca1 O5 . 2.594(4)
Ca1 O9 3_455 2.688(5)
Ca1 P1 3_455 3.149(2)
Fe2 O9 . 2.065(4)
Fe2 O9 5_655 2.065(4)
Fe2 O26 7 2.133(4)
Fe2 O26 3_545 2.133(4)
Fe2 O1W . 2.189(5)
Fe2 O1W 5_655 2.189(5)
Na1 O7W . 2.12(2)
Na1 O32 . 2.260(18)
Na1 O1W 3_455 2.454(8)
Na1 O20 7 2.628(10)
Na1 O11 7 2.639(9)
Na1 O26 . 2.794(12)
Na1 Mo5 7 3.604(8)
O2 Mo5 7 2.306(4)
O4 P4 7 1.559(4)
O4 Mo6 7 2.329(4)
O7 Mo5 7 2.120(4)
O7 H7 . 0.8753
O9 Ca1 3_545 2.688(5)
O10 H10A . 0.9987
O11 Na1 7 2.639(9)
O15 Mo3 7 2.160(4)
O15 H15 . 0.9561
O17 Mo2 7 2.092(4)
O19 Mo6 7 2.071(4)
O20 Na1 7 2.628(10)
O26 Fe2 3_455 2.133(4)
O27 Ca1 3_545 2.420(5)
O29 H29 . 0.8200
O31 H31 . 0.8200
O32 C15 . 1.404(19)
C1 N1 . 1.339(16)
C1 C2 . 1.393(14)
C1 H1 . 0.9300
C2 C3 . 1.390(12)
C2 H2 . 0.9300
C3 C4 . 1.389(11)
C3 C6 . 1.516(10)
C4 C5 . 1.365(15)
C4 H4 . 0.9300
C5 N1 . 1.343(15)
C5 H5 . 0.9300
C6 C7 . 1.543(10)
C6 H6A . 0.9700
C6 H6B . 0.9700
C7 C8 . 1.533(11)
C7 H7A . 0.9700
C7 H7B . 0.9700
C8 C11 . 1.506(10)
C8 H8A . 0.9700
C8 H8B . 0.9700
C9 N2 . 1.339(17)
C9 C10 . 1.399(16)
C9 H9 . 0.9300
C10 C11 . 1.377(14)
C10 H10 . 0.9300
C11 C12 . 1.391(12)
C12 C13 . 1.375(13)
C12 H12 . 0.9300
C13 N2 . 1.296(14)
C13 H13 . 0.9300
C14 C15 . 1.53(4)
C14 H14A . 0.9600
C14 H14B . 0.9600
C14 H14C . 0.9600
C15 H15A . 0.9700
C15 H15B . 0.9700
N1 H1A . 0.8600
N2 H2A . 0.8600
O1W Na1 3_545 2.454(9)
O1W H1WA . 0.9884
O1W H1WB . 0.9428

_cod_database_fobs_code 2021274
